data_4082056
loop_
_publ_author_name
'El-Hellani, Ahmad'
'Kefalidis, Christos E.'
'Tham, Fook S.'
'Maron, Laurent'
'Lavallo, Vincent'

_publ_section_title
;
 Structure and Bonding of a Zwitterionic Iridium Complex Supported by a
 Phosphine with the Parent Carba-closo-dodecaborate CB11H11--Ligand
 Substituent
;
_journal_issue 23
_journal_name_full Organometallics
_journal_page_first 6887
_journal_paper_doi 10.1021/om401001p
_journal_volume 32
_journal_year 2013
_chemical_formula_sum 'C15 H37 B11 Ir P'
_chemical_formula_weight 559.53
_chemical_name_systematic
; 
 ? 
;
_space_group_IT_number 61
_symmetry_cell_setting orthorhombic
_symmetry_space_group_name_Hall '-P 2ac 2ab'
_symmetry_space_group_name_H-M 'P b c a'
_atom_sites_solution_hydrogens geom
_atom_sites_solution_primary direct
_atom_sites_solution_secondary difmap
_audit_creation_method SHELXL-97
_cell_angle_alpha 90.00
_cell_angle_beta 90.00
_cell_angle_gamma 90.00
_cell_formula_units_Z 8
_cell_length_a 16.4590(5)
_cell_length_b 14.0598(4)
_cell_length_c 19.5970(6)
_cell_measurement_reflns_used 9498
_cell_measurement_temperature 100(2)
_cell_measurement_theta_max 30.49
_cell_measurement_theta_min 2.17
_cell_volume 4534.9(2)
_computing_cell_refinement 'Bruker SAINT'
_computing_data_collection 'Bruker APEX2'
_computing_data_reduction 'Bruker SAINT'
_computing_molecular_graphics 'Bruker SHELXTL'
_computing_publication_material 'Bruker SHELXTL'
_computing_structure_refinement 'SHELXL-97 (Sheldrick, 2008)'
_computing_structure_solution 'SHELXS-97 (Sheldrick, 2008)'
_diffrn_ambient_temperature 100(2)
_diffrn_measured_fraction_theta_full 1.000
_diffrn_measured_fraction_theta_max 1.000
_diffrn_measurement_device_type 'Bruker APEX-II CCD'
_diffrn_measurement_method '\f and \w scans'
_diffrn_radiation_monochromator graphite
_diffrn_radiation_source 'fine-focus sealed tube'
_diffrn_radiation_type MoK\a
_diffrn_radiation_wavelength 0.71073
_diffrn_reflns_av_R_equivalents 0.0290
_diffrn_reflns_av_sigmaI/netI 0.0111
_diffrn_reflns_limit_h_max 23
_diffrn_reflns_limit_h_min -23
_diffrn_reflns_limit_k_max 19
_diffrn_reflns_limit_k_min -19
_diffrn_reflns_limit_l_max 27
_diffrn_reflns_limit_l_min -27
_diffrn_reflns_number 100879
_diffrn_reflns_theta_full 30.03
_diffrn_reflns_theta_max 30.03
_diffrn_reflns_theta_min 2.08
_exptl_absorpt_coefficient_mu 5.959
_exptl_absorpt_correction_T_max 0.6345
_exptl_absorpt_correction_T_min 0.1917
_exptl_absorpt_correction_type multi-scan
_exptl_absorpt_process_details 'Bruker SADABS'
_exptl_crystal_colour 'light brown'
_exptl_crystal_density_diffrn 1.639
_exptl_crystal_density_meas ?
_exptl_crystal_density_method 'not measured'
_exptl_crystal_description 'needle frag'
_exptl_crystal_F_000 2192
_exptl_crystal_size_max 0.41
_exptl_crystal_size_mid 0.21
_exptl_crystal_size_min 0.08
_refine_diff_density_max 1.690
_refine_diff_density_min -1.672
_refine_diff_density_rms 0.105
_refine_ls_extinction_method none
_refine_ls_goodness_of_fit_ref 1.086
_refine_ls_hydrogen_treatment mixed
_refine_ls_matrix_type full
_refine_ls_number_parameters 320
_refine_ls_number_reflns 6625
_refine_ls_number_restraints 169
_refine_ls_restrained_S_all 1.082
_refine_ls_R_factor_all 0.0269
_refine_ls_R_factor_gt 0.0233
_refine_ls_shift/su_max 0.006
_refine_ls_shift/su_mean 0.000
_refine_ls_structure_factor_coef Fsqd
_refine_ls_weighting_details 'calc w=1/[\s^2^(Fo^2^)+(0.0452P)^2^+4.4290P] where P=(Fo^2^+2Fc^2^)/3'
_refine_ls_weighting_scheme calc
_refine_ls_wR_factor_gt 0.0694
_refine_ls_wR_factor_ref 0.0718
_reflns_number_gt 6035
_reflns_number_total 6625
_reflns_threshold_expression >2sigma(I)
_cod_data_source_file om401001p_si_002.cif
_cod_data_source_block vl62_0m
_cod_depositor_comments
;
The following automatic conversions were performed:

'_symmetry_cell_setting' value 'Orthorhombic' changed to
'orthorhombic' according to
/home/saulius/struct/CIF-dictionaries/cif_core.dic dictionary named
'cif_core.dic' version 2.4.2 from 2011-04-26.

Automatic conversion script
Id: cif_fix_values 1891 2012-01-12 08:04:46Z andrius 

The following automatic conversions were performed:

'_exptl_crystal_density_meas' value 'not measured' was changed to '?'
- the value is perceived as not measured.

Automatic conversion script
Id: cif_fix_values 3008 2015-01-20 13:52:24Z robertas 
;
_cod_original_sg_symbol_H-M Pbca
_cod_database_code 4082056

loop_
_symmetry_equiv_pos_as_xyz
'x, y, z'
'-x+1/2, -y, z+1/2'
'-x, y+1/2, -z+1/2'
'x+1/2, -y+1/2, -z'
'-x, -y, -z'
'x-1/2, y, -z-1/2'
'x, -y-1/2, z-1/2'
'-x-1/2, y-1/2, z'

loop_
_atom_site_label
_atom_site_type_symbol
_atom_site_fract_x
_atom_site_fract_y
_atom_site_fract_z
_atom_site_U_iso_or_equiv
_atom_site_adp_type
_atom_site_occupancy
_atom_site_symmetry_multiplicity
_atom_site_calc_flag
_atom_site_refinement_flags
_atom_site_disorder_assembly
_atom_site_disorder_group
Ir1 Ir 0.239825(6) 0.075386(7) 1.008028(5) 0.01865(5) Uani 1 1 d . A .
C1 C 0.28277(15) 0.14599(17) 0.87320(12) 0.0194(4) Uani 1 1 d . A .
B2 B 0.34309(18) 0.0652(2) 0.91710(16) 0.0220(5) Uani 1 1 d . . .
H2 H 0.303(2) 0.003(2) 0.9445(19) 0.040(10) Uiso 1 1 d . . .
B3 B 0.33551(18) 0.1816(2) 0.94566(15) 0.0232(5) Uani 1 1 d . . .
H3 H 0.289(3) 0.198(3) 0.9924(18) 0.037(10) Uiso 1 1 d . . .
B4 B 0.3229(2) 0.2575(2) 0.87304(17) 0.0269(6) Uani 1 1 d . . .
H4 H 0.2861 0.3245 0.8750 0.032 Uiso 1 1 calc R . .
B5 B 0.3242(2) 0.1837(2) 0.79875(17) 0.0300(7) Uani 1 1 d . . .
H5 H 0.2889 0.2023 0.7517 0.036 Uiso 1 1 calc R . .
B6 B 0.3353(2) 0.0632(2) 0.82667(18) 0.0282(6) Uani 1 1 d . . .
H6 H 0.3066 0.0025 0.7986 0.034 Uiso 1 1 calc R . .
B7 B 0.4320(2) 0.0526(3) 0.8683(2) 0.0357(8) Uani 1 1 d . . .
H7 H 0.4678 -0.0151 0.8667 0.043 Uiso 1 1 calc R . .
B8 B 0.43185(19) 0.1260(2) 0.94168(19) 0.0317(7) Uani 1 1 d . . .
H8 H 0.4677 0.1066 0.9882 0.038 Uiso 1 1 calc R . .
B9 B 0.4193(2) 0.2472(2) 0.9159(2) 0.0342(7) Uani 1 1 d . . .
H9 H 0.4462 0.3076 0.9456 0.041 Uiso 1 1 calc R . .
B10 B 0.4128(2) 0.2468(3) 0.8242(2) 0.0380(8) Uani 1 1 d . . .
H10 H 0.4365 0.3079 0.7935 0.046 Uiso 1 1 calc R . .
B11 B 0.4204(2) 0.1270(3) 0.7950(2) 0.0389(8) Uani 1 1 d . . .
H11 H 0.4489 0.1082 0.7449 0.047 Uiso 1 1 calc R . .
B12 B 0.4796(2) 0.1664(3) 0.8660(2) 0.0418(9) Uani 1 1 d . . .
H12 H 0.5472 0.1744 0.8623 0.050 Uiso 1 1 calc R . .
P1 P 0.18018(4) 0.12288(4) 0.90646(3) 0.01772(12) Uani 1 1 d D . .
C2 C 0.12983(16) 0.03172(19) 0.85351(13) 0.0239(5) Uani 1 1 d . A .
H2A H 0.1596 -0.0291 0.8621 0.029 Uiso 1 1 calc R . .
C4 C 0.04238(18) 0.0160(2) 0.87886(17) 0.0359(7) Uani 1 1 d . . .
H4A H 0.0205 -0.0424 0.8587 0.054 Uiso 1 1 calc R A .
H4B H 0.0085 0.0701 0.8654 0.054 Uiso 1 1 calc R . .
H4C H 0.0424 0.0102 0.9287 0.054 Uiso 1 1 calc R . .
C5 C 0.1301(2) 0.0464(2) 0.77678(15) 0.0355(6) Uani 1 1 d . . .
H5A H 0.1089 -0.0107 0.7543 0.053 Uiso 1 1 calc R A .
H5B H 0.1858 0.0583 0.7613 0.053 Uiso 1 1 calc R . .
H5C H 0.0958 0.1010 0.7652 0.053 Uiso 1 1 calc R . .
C3 C 0.1133(3) 0.2283(3) 0.9078(3) 0.0298(9) Uani 0.740(5) 1 d PDU A 1
H3A H 0.0584 0.2036 0.9205 0.036 Uiso 0.740(5) 1 calc PR A 1
C6 C 0.1026(5) 0.2740(8) 0.8369(3) 0.0482(17) Uani 0.740(5) 1 d PDU A 1
H6A H 0.0689 0.3312 0.8411 0.072 Uiso 0.740(5) 1 calc PR A 1
H6B H 0.0761 0.2286 0.8062 0.072 Uiso 0.740(5) 1 calc PR A 1
H6C H 0.1559 0.2913 0.8185 0.072 Uiso 0.740(5) 1 calc PR A 1
C7 C 0.1366(3) 0.2977(3) 0.9654(2) 0.0354(9) Uani 0.740(5) 1 d PDU A 1
H7A H 0.0942 0.3463 0.9700 0.053 Uiso 0.740(5) 1 calc PR A 1
H7B H 0.1884 0.3284 0.9543 0.053 Uiso 0.740(5) 1 calc PR A 1
H7C H 0.1419 0.2627 1.0084 0.053 Uiso 0.740(5) 1 calc PR A 1
C3D C 0.1346(9) 0.2425(8) 0.8956(8) 0.0298(9) Uani 0.260(5) 1 d PDU A 2
H3DA H 0.1746 0.2887 0.9152 0.036 Uiso 0.260(5) 1 calc PR A 2
C6D C 0.1211(18) 0.273(3) 0.8207(10) 0.0482(17) Uani 0.260(5) 1 d PDU A 2
H6D H 0.1074 0.3411 0.8192 0.072 Uiso 0.260(5) 1 calc PR A 2
H6E H 0.0764 0.2362 0.8010 0.072 Uiso 0.260(5) 1 calc PR A 2
H6F H 0.1708 0.2620 0.7944 0.072 Uiso 0.260(5) 1 calc PR A 2
C7D C 0.0558(7) 0.2547(8) 0.9371(7) 0.0354(9) Uani 0.260(5) 1 d PDU A 2
H7D H 0.0403 0.3220 0.9378 0.053 Uiso 0.260(5) 1 calc PR A 2
H7E H 0.0647 0.2325 0.9839 0.053 Uiso 0.260(5) 1 calc PR A 2
H7F H 0.0123 0.2173 0.9160 0.053 Uiso 0.260(5) 1 calc PR A 2
C8 C 0.13770(18) 0.08077(18) 1.07182(13) 0.0242(5) Uani 1 1 d D . .
H8A H 0.0936(16) 0.115(2) 1.0526(16) 0.029 Uiso 1 1 d D . .
C9 C 0.14922(17) -0.01468(19) 1.04533(14) 0.0259(5) Uani 1 1 d D A .
H9A H 0.113(2) -0.036(2) 1.0109(14) 0.031 Uiso 1 1 d D . .
C10 C 0.1776(3) -0.1033(3) 1.0818(3) 0.0289(14) Uani 0.622(12) 1 d PDU A 1
H10A H 0.1884 -0.1546 1.0484 0.035 Uiso 0.622(12) 1 calc PR A 1
H10B H 0.1354 -0.1256 1.1140 0.035 Uiso 0.622(12) 1 calc PR A 1
C11 C 0.2551(3) -0.0787(4) 1.1203(3) 0.0278(13) Uani 0.622(12) 1 d PDU A 1
H11A H 0.2865 -0.1381 1.1269 0.033 Uiso 0.622(12) 1 calc PR A 1
H11B H 0.2396 -0.0552 1.1662 0.033 Uiso 0.622(12) 1 calc PR A 1
C10D C 0.1865(7) -0.0871(8) 1.0962(6) 0.036(2) Uani 0.378(12) 1 d PDU A 2
H10C H 0.1699 -0.0674 1.1427 0.043 Uiso 0.378(12) 1 calc PR A 2
H10D H 0.1607 -0.1495 1.0874 0.043 Uiso 0.378(12) 1 calc PR A 2
C11D C 0.2789(6) -0.1026(5) 1.0973(7) 0.036(2) Uani 0.378(12) 1 d PDU A 2
H11C H 0.2968 -0.1294 1.1415 0.043 Uiso 0.378(12) 1 calc PR A 2
H11D H 0.2961 -0.1458 1.0601 0.043 Uiso 0.378(12) 1 calc PR A 2
C12 C 0.3120(2) -0.0038(2) 1.08687(15) 0.0345(7) Uani 1 1 d D . .
H12A H 0.3607(17) -0.023(2) 1.0672(18) 0.041 Uiso 1 1 d D . .
C13 C 0.3020(2) 0.0872(2) 1.10916(15) 0.0340(7) Uani 1 1 d D A .
H13A H 0.3474(17) 0.128(2) 1.1023(18) 0.041 Uiso 1 1 d D . .
C14 C 0.2424(3) 0.1321(5) 1.1589(3) 0.0344(14) Uani 0.622(12) 1 d PDU A 1
H14A H 0.2455 0.2022 1.1546 0.041 Uiso 0.622(12) 1 calc PR A 1
H14B H 0.2587 0.1153 1.2061 0.041 Uiso 0.622(12) 1 calc PR A 1
C15 C 0.1546(5) 0.1006(8) 1.1474(3) 0.0287(19) Uani 0.622(12) 1 d PDU A 1
H15A H 0.1173 0.1510 1.1638 0.034 Uiso 0.622(12) 1 calc PR A 1
H15B H 0.1438 0.0423 1.1743 0.034 Uiso 0.622(12) 1 calc PR A 1
C14D C 0.2410(6) 0.0919(10) 1.1682(4) 0.039(2) Uani 0.378(12) 1 d PDU A 2
H14C H 0.2367 0.0286 1.1900 0.046 Uiso 0.378(12) 1 calc PR A 2
H14D H 0.2603 0.1377 1.2028 0.046 Uiso 0.378(12) 1 calc PR A 2
C15D C 0.1574(9) 0.1225(12) 1.1421(5) 0.039(4) Uani 0.378(12) 1 d PDU A 2
H15C H 0.1556 0.1928 1.1393 0.046 Uiso 0.378(12) 1 calc PR A 2
H15D H 0.1154 0.1019 1.1751 0.046 Uiso 0.378(12) 1 calc PR A 2

loop_
_atom_site_aniso_label
_atom_site_aniso_U_11
_atom_site_aniso_U_22
_atom_site_aniso_U_33
_atom_site_aniso_U_23
_atom_site_aniso_U_13
_atom_site_aniso_U_12
Ir1 0.01934(7) 0.02200(7) 0.01461(6) 0.00185(3) 0.00003(3) -0.00275(3)
C1 0.0204(11) 0.0189(11) 0.0188(11) 0.0019(8) 0.0050(9) 0.0012(9)
B2 0.0185(13) 0.0220(13) 0.0255(14) 0.0057(10) 0.0012(11) 0.0011(10)
B3 0.0246(13) 0.0233(13) 0.0217(14) 0.0020(10) 0.0019(10) -0.0051(11)
B4 0.0323(16) 0.0198(13) 0.0286(15) 0.0043(11) 0.0087(12) -0.0035(11)
B5 0.0373(17) 0.0316(15) 0.0213(14) 0.0039(11) 0.0131(12) -0.0021(13)
B6 0.0278(15) 0.0266(14) 0.0303(16) -0.0009(12) 0.0124(13) 0.0040(11)
B7 0.0191(14) 0.0336(16) 0.054(2) 0.0010(16) 0.0102(14) 0.0039(12)
B8 0.0190(13) 0.0331(16) 0.0428(19) 0.0069(14) -0.0014(13) -0.0079(12)
B9 0.0271(16) 0.0297(16) 0.046(2) 0.0003(14) 0.0079(14) -0.0096(12)
B10 0.0368(18) 0.0326(17) 0.045(2) 0.0062(14) 0.0195(16) -0.0066(14)
B11 0.0322(18) 0.0428(19) 0.0416(19) 0.0013(16) 0.0217(15) -0.0029(15)
B12 0.0232(16) 0.041(2) 0.061(3) 0.0034(17) 0.0147(16) -0.0071(14)
P1 0.0168(3) 0.0208(3) 0.0156(3) 0.0005(2) 0.0024(2) 0.0031(2)
C2 0.0231(12) 0.0269(13) 0.0216(12) -0.0013(10) -0.0047(9) 0.0024(10)
C4 0.0259(14) 0.0444(17) 0.0373(16) 0.0093(13) -0.0088(12) -0.0067(12)
C5 0.0364(16) 0.0462(17) 0.0241(14) -0.0006(12) -0.0030(12) -0.0029(14)
C3 0.023(3) 0.0301(18) 0.037(2) 0.0001(15) 0.0056(16) 0.0125(17)
C6 0.052(5) 0.0325(18) 0.060(4) 0.010(3) -0.011(3) 0.015(3)
C7 0.042(2) 0.0214(16) 0.043(2) 0.0034(15) 0.0204(18) 0.0096(15)
C3D 0.023(3) 0.0301(18) 0.037(2) 0.0001(15) 0.0056(16) 0.0125(17)
C6D 0.052(5) 0.0325(18) 0.060(4) 0.010(3) -0.011(3) 0.015(3)
C7D 0.042(2) 0.0214(16) 0.043(2) 0.0034(15) 0.0204(18) 0.0096(15)
C8 0.0284(13) 0.0277(13) 0.0164(11) 0.0036(9) 0.0053(10) -0.0015(10)
C9 0.0285(13) 0.0273(13) 0.0219(12) 0.0024(10) 0.0075(10) -0.0071(10)
C10 0.033(3) 0.016(2) 0.038(3) -0.001(2) 0.010(2) -0.0081(19)
C11 0.037(3) 0.024(2) 0.022(3) 0.0039(18) -0.0069(19) 0.0060(19)
C10D 0.048(4) 0.017(3) 0.042(5) 0.004(3) -0.008(3) -0.004(3)
C11D 0.048(4) 0.017(3) 0.042(5) 0.004(3) -0.008(3) -0.004(3)
C12 0.0428(17) 0.0356(15) 0.0252(14) 0.0086(12) -0.0181(12) -0.0034(13)
C13 0.0369(17) 0.0451(17) 0.0200(13) 0.0009(11) -0.0106(12) -0.0104(13)
C14 0.053(3) 0.031(3) 0.019(3) 0.000(3) -0.005(2) -0.007(3)
C15 0.045(3) 0.024(4) 0.017(3) -0.004(2) 0.007(2) 0.001(3)
C14D 0.069(6) 0.032(5) 0.015(4) 0.003(4) -0.002(3) -0.013(5)
C15D 0.062(7) 0.031(8) 0.023(5) 0.004(4) 0.011(4) -0.013(5)

loop_
_atom_type_symbol
_atom_type_description
_atom_type_scat_dispersion_real
_atom_type_scat_dispersion_imag
_atom_type_scat_source
C C 0.0033 0.0016 'International Tables Vol C Tables 4.2.6.8 and 6.1.1.4'
H H 0.0000 0.0000 'International Tables Vol C Tables 4.2.6.8 and 6.1.1.4'
B B 0.0013 0.0007 'International Tables Vol C Tables 4.2.6.8 and 6.1.1.4'
P P 0.1023 0.0942 'International Tables Vol C Tables 4.2.6.8 and 6.1.1.4'
Ir Ir -1.4442 7.9887 'International Tables Vol C Tables 4.2.6.8 and 6.1.1.4'

loop_
_geom_angle_atom_site_label_1
_geom_angle_atom_site_label_2
_geom_angle_atom_site_label_3
_geom_angle
C9 Ir1 C8 40.59(10)
C9 Ir1 C13 93.53(12)
C8 Ir1 C13 80.54(12)
C9 Ir1 C12 80.56(12)
C8 Ir1 C12 91.81(12)
C13 Ir1 C12 35.39(12)
C9 Ir1 P1 99.95(8)
C8 Ir1 P1 99.33(8)
C13 Ir1 P1 158.96(8)
C12 Ir1 P1 163.40(9)
C9 Ir1 B2 135.22(10)
C8 Ir1 B2 170.22(11)
C13 Ir1 B2 109.23(11)
C12 Ir1 B2 95.98(12)
P1 Ir1 B2 71.83(7)
C9 Ir1 B3 170.66(11)
C8 Ir1 B3 141.08(10)
C13 Ir1 B3 95.80(11)
C12 Ir1 B3 107.50(11)
P1 Ir1 B3 70.95(7)
B2 Ir1 B3 40.93(10)
C9 Ir1 H2 107.0(11)
C8 Ir1 H2 147.4(11)
C13 Ir1 H2 111.5(11)
C12 Ir1 H2 84.0(11)
P1 Ir1 H2 80.0(11)
B2 Ir1 H2 29.0(10)
B3 Ir1 H2 69.9(11)
C9 Ir1 H3 153.7(13)
C8 Ir1 H3 113.4(13)
C13 Ir1 H3 83.3(11)
C12 Ir1 H3 109.4(12)
P1 Ir1 H3 77.4(11)
B2 Ir1 H3 69.5(12)
B3 Ir1 H3 28.6(12)
H2 Ir1 H3 98.4(16)
B5 C1 B4 63.50(18)
B5 C1 B6 63.36(18)
B4 C1 B6 115.4(2)
B5 C1 B2 113.6(2)
B4 C1 B2 112.4(2)
B6 C1 B2 62.02(18)
B5 C1 B3 114.3(2)
B4 C1 B3 62.76(17)
B6 C1 B3 112.2(2)
B2 C1 B3 59.85(16)
B5 C1 P1 136.8(2)
B4 C1 P1 121.33(17)
B6 C1 P1 122.16(18)
B2 C1 P1 103.53(16)
B3 C1 P1 102.70(16)
B3 B2 C1 60.12(16)
B3 B2 B7 109.3(2)
C1 B2 B7 105.8(2)
B3 B2 B8 60.86(18)
C1 B2 B8 107.0(2)
B7 B2 B8 60.4(2)
B3 B2 B6 109.4(2)
C1 B2 B6 58.34(16)
B7 B2 B6 61.0(2)
B8 B2 B6 109.9(2)
B3 B2 Ir1 70.28(14)
C1 B2 Ir1 85.77(14)
B7 B2 Ir1 166.6(2)
B8 B2 Ir1 110.26(19)
B6 B2 Ir1 132.20(19)
B3 B2 H2 119.9(17)
C1 B2 H2 112.3(17)
B7 B2 H2 127.9(17)
B8 B2 H2 132.5(18)
B6 B2 H2 112.8(18)
Ir1 B2 H2 49.7(17)
B2 B3 C1 60.03(16)
B2 B3 B9 109.4(2)
C1 B3 B9 105.8(2)
B2 B3 B8 60.30(18)
C1 B3 B8 106.5(2)
B9 B3 B8 60.94(19)
B2 B3 B4 108.3(2)
C1 B3 B4 57.64(16)
B9 B3 B4 60.96(19)
B8 B3 B4 109.4(2)
B2 B3 Ir1 68.79(14)
C1 B3 Ir1 84.98(14)
B9 B3 Ir1 166.7(2)
B8 B3 Ir1 108.88(17)
B4 B3 Ir1 132.38(19)
B2 B3 H3 118(2)
C1 B3 H3 111(2)
B9 B3 H3 130(2)
B8 B3 H3 133.1(19)
B4 B3 H3 114.3(19)
Ir1 B3 H3 49(2)
C1 B4 B10 104.3(2)
C1 B4 B5 58.08(16)
B10 B4 B5 60.0(2)
C1 B4 B3 59.61(16)
B10 B4 B3 106.4(2)
B5 B4 B3 107.4(2)
C1 B4 B9 105.5(2)
B10 B4 B9 60.5(2)
B5 B4 B9 108.8(2)
B3 B4 B9 58.65(18)
C1 B4 H4 124.4
B10 B4 H4 122.9
B5 B4 H4 121.5
B3 B4 H4 122.4
B9 B4 H4 121.9
C1 B5 B11 104.7(2)
C1 B5 B10 104.1(2)
B11 B5 B10 60.3(2)
C1 B5 B4 58.42(16)
B11 B5 B4 107.8(3)
B10 B5 B4 59.42(19)
C1 B5 B6 58.78(16)
B11 B5 B6 59.69(19)
B10 B5 B6 107.6(3)
B4 B5 B6 107.6(2)
C1 B5 H5 124.9
B11 B5 H5 122.3
B10 B5 H5 122.7
B4 B5 H5 121.9
B6 B5 H5 121.7
C1 B6 B11 104.0(2)
C1 B6 B2 59.64(16)
B11 B6 B2 106.5(3)
C1 B6 B5 57.86(16)
B11 B6 B5 59.72(19)
B2 B6 B5 107.3(2)
C1 B6 B7 105.2(2)
B11 B6 B7 60.0(2)
B2 B6 B7 59.0(2)
B5 B6 B7 107.9(2)
C1 B6 H6 124.5
B11 B6 H6 123.1
B2 B6 H6 122.1
B5 B6 H6 121.9
B7 B6 H6 122.3
B2 B7 B8 59.84(19)
B2 B7 B12 106.8(2)
B8 B7 B12 59.9(2)
B2 B7 B11 106.8(2)
B8 B7 B11 108.2(3)
B12 B7 B11 60.1(2)
B2 B7 B6 60.01(18)
B8 B7 B6 108.6(2)
B12 B7 B6 107.7(3)
B11 B7 B6 59.4(2)
B2 B7 H7 122.6
B8 B7 H7 121.3
B12 B7 H7 122.1
B11 B7 H7 122.1
B6 B7 H7 121.6
B2 B8 B3 58.83(17)
B2 B8 B7 59.74(19)
B3 B8 B7 107.1(2)
B2 B8 B12 107.2(3)
B3 B8 B12 107.0(2)
B7 B8 B12 60.4(2)
B2 B8 B9 106.8(2)
B3 B8 B9 59.26(18)
B7 B8 B9 109.0(3)
B12 B8 B9 60.6(2)
B2 B8 H8 122.8
B3 B8 H8 122.9
B7 B8 H8 121.3
B12 B8 H8 121.8
B9 B8 H8 121.5
B3 B9 B8 59.80(18)
B3 B9 B12 106.4(2)
B8 B9 B12 59.2(2)
B3 B9 B10 106.4(2)
B8 B9 B10 106.6(3)
B12 B9 B10 59.2(2)
B3 B9 B4 60.39(17)
B8 B9 B4 108.0(2)
B12 B9 B4 106.5(3)
B10 B9 B4 58.8(2)
B3 B9 H9 122.3
B8 B9 H9 122.0
B12 B9 H9 122.9
B10 B9 H9 123.0
B4 B9 H9 121.9
B4 B10 B12 108.9(2)
B4 B10 B5 60.56(19)
B12 B10 B5 108.6(2)
B4 B10 B11 108.2(2)
B12 B10 B11 60.2(2)
B5 B10 B11 59.7(2)
B4 B10 B9 60.7(2)
B12 B10 B9 60.3(2)
B5 B10 B9 109.4(2)
B11 B10 B9 108.6(3)
B4 B10 H10 121.2
B12 B10 H10 121.3
B5 B10 H10 121.2
B11 B10 H10 121.8
B9 B10 H10 120.9
B6 B11 B5 60.59(18)
B6 B11 B10 108.0(2)
B5 B11 B10 59.9(2)
B6 B11 B7 60.6(2)
B5 B11 B7 109.0(2)
B10 B11 B7 107.6(3)
B6 B11 B12 108.4(3)
B5 B11 B12 108.4(3)
B10 B11 B12 59.7(2)
B7 B11 B12 59.8(2)
B6 B11 H11 121.3
B5 B11 H11 121.1
B10 B11 H11 122.2
B7 B11 H11 121.5
B12 B11 H11 121.7
B8 B12 B10 108.3(2)
B8 B12 B7 59.7(2)
B10 B12 B7 108.1(3)
B8 B12 B11 108.0(2)
B10 B12 B11 60.1(2)
B7 B12 B11 60.1(2)
B8 B12 B9 60.2(2)
B10 B12 B9 60.4(2)
B7 B12 B9 108.1(2)
B11 B12 B9 108.5(3)
B8 B12 H12 121.7
B10 B12 H12 121.5
B7 B12 H12 121.8
B11 B12 H12 121.6
B9 B12 H12 121.3
C1 P1 C2 109.62(12)
C1 P1 C3 114.25(17)
C2 P1 C3 107.34(19)
C1 P1 C3D 99.8(4)
C2 P1 C3D 112.6(6)
C3 P1 C3D 14.6(4)
C1 P1 Ir1 88.07(8)
C2 P1 Ir1 118.22(9)
C3 P1 Ir1 118.11(17)
C3D P1 Ir1 122.1(6)
C5 C2 C4 110.0(2)
C5 C2 P1 117.5(2)
C4 C2 P1 109.8(2)
C5 C2 H2A 106.3
C4 C2 H2A 106.3
P1 C2 H2A 106.3
C2 C4 H4A 109.5
C2 C4 H4B 109.5
H4A C4 H4B 109.5
C2 C4 H4C 109.5
H4A C4 H4C 109.5
H4B C4 H4C 109.5
C2 C5 H5A 109.5
C2 C5 H5B 109.5
H5A C5 H5B 109.5
C2 C5 H5C 109.5
H5A C5 H5C 109.5
H5B C5 H5C 109.5
C7 C3 C6 115.1(5)
C7 C3 P1 111.8(3)
C6 C3 P1 113.0(4)
C7 C3 H3A 105.3
C6 C3 H3A 105.3
P1 C3 H3A 105.3
C7D C3D C6D 110.4(13)
C7D C3D P1 112.4(7)
C6D C3D P1 114.9(15)
C7D C3D H3DA 106.2
C6D C3D H3DA 106.2
P1 C3D H3DA 106.2
C3D C6D H6D 109.5
C3D C6D H6E 109.5
H6D C6D H6E 109.5
C3D C6D H6F 109.5
H6D C6D H6F 109.5
H6E C6D H6F 109.5
C3D C7D H7D 109.5
C3D C7D H7E 109.5
H7D C7D H7E 109.5
C3D C7D H7F 109.5
H7D C7D H7F 109.5
H7E C7D H7F 109.5
C9 C8 C15D 130.4(7)
C9 C8 C15 119.4(5)
C15D C8 C15 12.3(10)
C9 C8 Ir1 69.43(15)
C15D C8 Ir1 112.3(7)
C15 C8 Ir1 116.0(3)
C9 C8 H8A 115(2)
C15D C8 H8A 109(2)
C15 C8 H8A 115(2)
Ir1 C8 H8A 113(2)
C8 C9 C10 129.4(3)
C8 C9 C10D 115.4(6)
C10 C9 C10D 14.6(5)
C8 C9 Ir1 69.98(15)
C10 C9 Ir1 116.4(3)
C10D C9 Ir1 109.9(5)
C8 C9 H9A 118(2)
C10 C9 H9A 105(2)
C10D C9 H9A 120(2)
Ir1 C9 H9A 113(2)
C9 C10 C11 107.9(4)
C9 C10 H10A 110.1
C11 C10 H10A 110.1
C9 C10 H10B 110.1
C11 C10 H10B 110.1
H10A C10 H10B 108.4
C10 C11 C12 116.7(4)
C10 C11 H11A 108.1
C12 C11 H11A 108.1
C10 C11 H11B 108.1
C12 C11 H11B 108.1
H11A C11 H11B 107.3
C11D C10D C9 119.5(8)
C11D C10D H10C 107.4
C9 C10D H10C 107.4
C11D C10D H10D 107.4
C9 C10D H10D 107.4
H10C C10D H10D 107.0
C12 C11D C10D 103.0(7)
C12 C11D H11C 111.2
C10D C11D H11C 111.2
C12 C11D H11D 111.2
C10D C11D H11D 111.2
H11C C11D H11D 109.1
C13 C12 C11D 141.2(6)
C13 C12 C11 115.4(4)
C11D C12 C11 25.8(4)
C13 C12 Ir1 72.00(17)
C11D C12 Ir1 111.1(4)
C11 C12 Ir1 107.9(2)
C13 C12 H12A 121(2)
C11D C12 H12A 96(2)
C11 C12 H12A 120(2)
Ir1 C12 H12A 108(2)
C12 C13 C14 132.4(4)
C12 C13 C14D 111.2(6)
C14 C13 C14D 22.5(4)
C12 C13 Ir1 72.61(17)
C14 C13 Ir1 107.7(3)
C14D C13 Ir1 111.8(5)
C12 C13 H13A 115(2)
C14 C13 H13A 110(2)
C14D C13 H13A 127(2)
Ir1 C13 H13A 106(2)
C13 C14 C15 113.2(5)
C13 C14 H14A 108.9
C15 C14 H14A 108.9
C13 C14 H14B 108.9
C15 C14 H14B 108.9
H14A C14 H14B 107.7
C14 C15 C8 111.5(5)
C14 C15 H15A 109.3
C8 C15 H15A 109.3
C14 C15 H15B 109.3
C8 C15 H15B 109.3
H15A C15 H15B 108.0
C15D C14D C13 110.4(10)
C15D C14D H14C 109.6
C13 C14D H14C 109.6
C15D C14D H14D 109.6
C13 C14D H14D 109.6
H14C C14D H14D 108.1
C14D C15D C8 112.5(9)
C14D C15D H15C 109.1
C8 C15D H15C 109.1
C14D C15D H15D 109.1
C8 C15D H15D 109.1
H15C C15D H15D 107.8

loop_
_geom_bond_atom_site_label_1
_geom_bond_atom_site_label_2
_geom_bond_distance
Ir1 C9 2.089(3)
Ir1 C8 2.096(3)
Ir1 C13 2.237(3)
Ir1 C12 2.244(3)
Ir1 P1 2.3177(6)
Ir1 B2 2.467(3)
Ir1 B3 2.491(3)
Ir1 H2 1.92(4)
Ir1 H3 1.93(4)
C1 B5 1.696(4)
C1 B4 1.702(4)
C1 B6 1.713(4)
C1 B2 1.736(4)
C1 B3 1.738(4)
C1 P1 1.839(3)
B2 B3 1.733(4)
B2 B7 1.758(5)
B2 B8 1.760(4)
B2 B6 1.777(5)
B2 H2 1.22(4)
B3 B9 1.760(4)
B3 B8 1.769(5)
B3 B4 1.791(4)
B3 H3 1.22(4)
B4 B10 1.767(5)
B4 B5 1.788(5)
B4 B9 1.801(5)
B4 H4 1.1200
B5 B11 1.774(5)
B5 B10 1.778(5)
B5 B6 1.790(5)
B5 H5 1.1200
B6 B11 1.774(5)
B6 B7 1.795(5)
B6 H6 1.1200
B7 B8 1.770(5)
B7 B12 1.782(5)
B7 B11 1.786(6)
B7 H7 1.1200
B8 B12 1.772(5)
B8 B9 1.790(5)
B8 H8 1.1200
B9 B12 1.798(5)
B9 B10 1.799(6)
B9 H9 1.1200
B10 B12 1.778(6)
B10 B11 1.784(5)
B10 H10 1.1200
B11 B12 1.787(6)
B11 H11 1.1200
B12 H12 1.1200
P1 C2 1.846(3)
P1 C3 1.846(3)
P1 C3D 1.854(8)
C2 C5 1.518(4)
C2 C4 1.539(4)
C2 H2A 1.0000
C4 H4A 0.9800
C4 H4B 0.9800
C4 H4C 0.9800
C5 H5A 0.9800
C5 H5B 0.9800
C5 H5C 0.9800
C3 C7 1.540(6)
C3 C6 1.541(6)
C3 H3A 1.0000
C6 H6A 0.9800
C6 H6B 0.9800
C6 H6C 0.9800
C7 H7A 0.9800
C7 H7B 0.9800
C7 H7C 0.9800
C3D C7D 1.541(10)
C3D C6D 1.547(10)
C3D H3DA 1.0000
C6D H6D 0.9800
C6D H6E 0.9800
C6D H6F 0.9800
C7D H7D 0.9800
C7D H7E 0.9800
C7D H7F 0.9800
C8 C9 1.451(4)
C8 C15D 1.532(8)
C8 C15 1.533(5)
C8 H8A 0.95(2)
C9 C10 1.511(5)
C9 C10D 1.552(7)
C9 H9A 0.95(2)
C10 C11 1.521(6)
C10 H10A 0.9900
C10 H10B 0.9900
C11 C12 1.555(5)
C11 H11A 0.9900
C11 H11B 0.9900
C10D C11D 1.537(8)
C10D H10C 0.9900
C10D H10D 0.9900
C11D C12 1.507(6)
C11D H11C 0.9900
C11D H11D 0.9900
C12 C13 1.362(4)
C12 H12A 0.93(2)
C13 C14 1.521(6)
C13 C14D 1.533(7)
C13 H13A 0.95(2)
C14 C15 1.529(7)
C14 H14A 0.9900
C14 H14B 0.9900
C15 H15A 0.9900
C15 H15B 0.9900
C14D C15D 1.529(8)
C14D H14C 0.9900
C14D H14D 0.9900
C15D H15C 0.9900
C15D H15D 0.9900

loop_
_geom_torsion_atom_site_label_1
_geom_torsion_atom_site_label_2
_geom_torsion_atom_site_label_3
_geom_torsion_atom_site_label_4
_geom_torsion
B5 C1 B2 B3 105.4(2)
B4 C1 B2 B3 35.7(2)
B6 C1 B2 B3 143.5(2)
P1 C1 B2 B3 -97.00(17)
B5 C1 B2 B7 1.9(3)
B4 C1 B2 B7 -67.8(3)
B6 C1 B2 B7 40.0(2)
B3 C1 B2 B7 -103.5(2)
P1 C1 B2 B7 159.48(19)
B5 C1 B2 B8 65.2(3)
B4 C1 B2 B8 -4.6(3)
B6 C1 B2 B8 103.3(2)
B3 C1 B2 B8 -40.2(2)
P1 C1 B2 B8 -137.2(2)
B5 C1 B2 B6 -38.1(2)
B4 C1 B2 B6 -107.8(2)
B3 C1 B2 B6 -143.5(2)
P1 C1 B2 B6 119.48(19)
B5 C1 B2 Ir1 175.07(19)
B4 C1 B2 Ir1 105.33(18)
B6 C1 B2 Ir1 -146.83(18)
B3 C1 B2 Ir1 69.66(14)
P1 C1 B2 Ir1 -27.34(13)
C9 Ir1 B2 B3 167.46(16)
C8 Ir1 B2 B3 107.5(6)
C13 Ir1 B2 B3 -76.18(16)
C12 Ir1 B2 B3 -109.92(16)
P1 Ir1 B2 B3 81.62(14)
C9 Ir1 B2 C1 107.74(17)
C8 Ir1 B2 C1 47.8(6)
C13 Ir1 B2 C1 -135.91(14)
C12 Ir1 B2 C1 -169.65(15)
P1 Ir1 B2 C1 21.90(11)
B3 Ir1 B2 C1 -59.72(16)
C9 Ir1 B2 B7 -101.9(9)
C8 Ir1 B2 B7 -161.8(8)
C13 Ir1 B2 B7 14.5(9)
C12 Ir1 B2 B7 -19.3(9)
P1 Ir1 B2 B7 172.3(9)
B3 Ir1 B2 B7 90.7(9)
C9 Ir1 B2 B8 -145.66(18)
C8 Ir1 B2 B8 154.4(5)
C13 Ir1 B2 B8 -29.3(2)
C12 Ir1 B2 B8 -63.05(19)
P1 Ir1 B2 B8 128.49(18)
B3 Ir1 B2 B8 46.87(18)
C9 Ir1 B2 B6 68.8(3)
C8 Ir1 B2 B6 8.8(7)
C13 Ir1 B2 B6 -174.9(2)
C12 Ir1 B2 B6 151.4(2)
P1 Ir1 B2 B6 -17.1(2)
B3 Ir1 B2 B6 -98.7(3)
B7 B2 B3 C1 97.6(2)
B8 B2 B3 C1 135.0(2)
B6 B2 B3 C1 32.4(2)
Ir1 B2 B3 C1 -96.63(14)
C1 B2 B3 B9 -97.5(2)
B7 B2 B3 B9 0.1(3)
B8 B2 B3 B9 37.5(2)
B6 B2 B3 B9 -65.0(3)
Ir1 B2 B3 B9 165.9(2)
C1 B2 B3 B8 -135.0(2)
B7 B2 B3 B8 -37.4(2)
B6 B2 B3 B8 -102.5(2)
Ir1 B2 B3 B8 128.38(18)
C1 B2 B3 B4 -32.65(19)
B7 B2 B3 B4 64.9(3)
B8 B2 B3 B4 102.3(2)
B6 B2 B3 B4 -0.2(3)
Ir1 B2 B3 B4 -129.3(2)
C1 B2 B3 Ir1 96.63(14)
B7 B2 B3 Ir1 -165.8(2)
B8 B2 B3 Ir1 -128.38(18)
B6 B2 B3 Ir1 129.1(2)
B5 C1 B3 B2 -104.3(2)
B4 C1 B3 B2 -142.7(2)
B6 C1 B3 B2 -34.6(2)
P1 C1 B3 B2 98.42(17)
B5 C1 B3 B9 -0.7(3)
B4 C1 B3 B9 -39.1(2)
B6 C1 B3 B9 69.0(3)
B2 C1 B3 B9 103.6(2)
P1 C1 B3 B9 -158.00(18)
B5 C1 B3 B8 -64.4(3)
B4 C1 B3 B8 -102.8(2)
B6 C1 B3 B8 5.3(3)
B2 C1 B3 B8 39.86(19)
P1 C1 B3 B8 138.27(17)
B5 C1 B3 B4 38.4(2)
B6 C1 B3 B4 108.1(2)
B2 C1 B3 B4 142.7(2)
P1 C1 B3 B4 -118.91(18)
B5 C1 B3 Ir1 -172.64(18)
B4 C1 B3 Ir1 148.96(17)
B6 C1 B3 Ir1 -102.93(18)
B2 C1 B3 Ir1 -68.37(14)
P1 C1 B3 Ir1 30.04(12)
C9 Ir1 B3 B2 -70.4(7)
C8 Ir1 B3 B2 -165.05(16)
C13 Ir1 B3 B2 112.84(16)
C12 Ir1 B3 B2 78.64(17)
P1 Ir1 B3 B2 -83.95(14)
C9 Ir1 B3 C1 -10.6(7)
C8 Ir1 B3 C1 -105.31(18)
C13 Ir1 B3 C1 172.58(15)
C12 Ir1 B3 C1 138.39(14)
P1 Ir1 B3 C1 -24.20(11)
B2 Ir1 B3 C1 59.74(16)
C9 Ir1 B3 B9 -154.9(8)
C8 Ir1 B3 B9 110.4(9)
C13 Ir1 B3 B9 28.3(9)
C12 Ir1 B3 B9 -5.9(9)
P1 Ir1 B3 B9 -168.5(9)
B2 Ir1 B3 B9 -84.6(9)
C9 Ir1 B3 B8 -116.4(6)
C8 Ir1 B3 B8 148.92(19)
C13 Ir1 B3 B8 66.8(2)
C12 Ir1 B3 B8 32.6(2)
P1 Ir1 B3 B8 -129.97(19)
B2 Ir1 B3 B8 -46.02(19)
C9 Ir1 B3 B4 25.5(8)
C8 Ir1 B3 B4 -69.2(3)
C13 Ir1 B3 B4 -151.3(2)
C12 Ir1 B3 B4 174.5(2)
P1 Ir1 B3 B4 11.9(2)
B2 Ir1 B3 B4 95.9(3)
B5 C1 B4 B10 -39.9(2)
B6 C1 B4 B10 -2.3(3)
B2 C1 B4 B10 66.3(3)
B3 C1 B4 B10 100.8(3)
P1 C1 B4 B10 -170.5(2)
B6 C1 B4 B5 37.7(2)
B2 C1 B4 B5 106.2(2)
B3 C1 B4 B5 140.8(2)
P1 C1 B4 B5 -130.6(2)
B5 C1 B4 B3 -140.8(2)
B6 C1 B4 B3 -103.1(2)
B2 C1 B4 B3 -34.6(2)
P1 C1 B4 B3 88.6(2)
B5 C1 B4 B9 -102.8(2)
B6 C1 B4 B9 -65.1(3)
B2 C1 B4 B9 3.4(3)
B3 C1 B4 B9 38.0(2)
P1 C1 B4 B9 126.6(2)
B2 B3 B4 C1 33.6(2)
B9 B3 B4 C1 136.0(2)
B8 B3 B4 C1 97.7(2)
Ir1 B3 B4 C1 -44.1(2)
B2 B3 B4 B10 -63.7(3)
C1 B3 B4 B10 -97.3(2)
B9 B3 B4 B10 38.8(2)
B8 B3 B4 B10 0.4(3)
Ir1 B3 B4 B10 -141.3(2)
B2 B3 B4 B5 -0.6(3)
C1 B3 B4 B5 -34.2(2)
B9 B3 B4 B5 101.8(2)
B8 B3 B4 B5 63.5(3)
Ir1 B3 B4 B5 -78.3(3)
B2 B3 B4 B9 -102.5(2)
C1 B3 B4 B9 -136.0(2)
B8 B3 B4 B9 -38.3(2)
Ir1 B3 B4 B9 179.9(3)
B4 C1 B5 B11 102.1(3)
B6 C1 B5 B11 -39.8(2)
B2 C1 B5 B11 -2.2(3)
B3 C1 B5 B11 64.0(3)
P1 C1 B5 B11 -149.4(2)
B4 C1 B5 B10 39.6(2)
B6 C1 B5 B10 -102.3(3)
B2 C1 B5 B10 -64.7(3)
B3 C1 B5 B10 1.5(3)
P1 C1 B5 B10 148.1(2)
B6 C1 B5 B4 -141.9(2)
B2 C1 B5 B4 -104.3(2)
B3 C1 B5 B4 -38.1(2)
P1 C1 B5 B4 108.5(3)
B4 C1 B5 B6 141.9(2)
B2 C1 B5 B6 37.6(2)
B3 C1 B5 B6 103.8(2)
P1 C1 B5 B6 -109.6(3)
B10 B4 B5 C1 134.1(2)
B3 B4 B5 C1 34.9(2)
B9 B4 B5 C1 96.9(2)
C1 B4 B5 B11 -96.6(2)
B10 B4 B5 B11 37.5(2)
B3 B4 B5 B11 -61.7(3)
B9 B4 B5 B11 0.3(3)
C1 B4 B5 B10 -134.1(2)
B3 B4 B5 B10 -99.2(3)
B9 B4 B5 B10 -37.2(2)
C1 B4 B5 B6 -33.6(2)
B10 B4 B5 B6 100.5(3)
B3 B4 B5 B6 1.2(3)
B9 B4 B5 B6 63.3(3)
B5 C1 B6 B11 39.7(2)
B4 C1 B6 B11 1.9(3)
B2 C1 B6 B11 -101.1(3)
B3 C1 B6 B11 -67.4(3)
P1 C1 B6 B11 170.1(2)
B5 C1 B6 B2 140.8(2)
B4 C1 B6 B2 103.1(2)
B3 C1 B6 B2 33.7(2)
P1 C1 B6 B2 -88.8(2)
B4 C1 B6 B5 -37.7(2)
B2 C1 B6 B5 -140.8(2)
B3 C1 B6 B5 -107.0(2)
P1 C1 B6 B5 130.4(2)
B5 C1 B6 B7 101.9(3)
B4 C1 B6 B7 64.2(3)
B2 C1 B6 B7 -38.9(2)
B3 C1 B6 B7 -5.1(3)
P1 C1 B6 B7 -127.7(2)
B3 B2 B6 C1 -33.1(2)
B7 B2 B6 C1 -135.0(2)
B8 B2 B6 C1 -98.2(2)
Ir1 B2 B6 C1 47.4(2)
B3 B2 B6 B11 63.7(3)
C1 B2 B6 B11 96.8(2)
B7 B2 B6 B11 -38.2(2)
B8 B2 B6 B11 -1.4(3)
Ir1 B2 B6 B11 144.2(2)
B3 B2 B6 B5 1.0(3)
C1 B2 B6 B5 34.1(2)
B7 B2 B6 B5 -100.9(3)
B8 B2 B6 B5 -64.1(3)
Ir1 B2 B6 B5 81.6(3)
B3 B2 B6 B7 101.9(2)
C1 B2 B6 B7 135.0(2)
B8 B2 B6 B7 36.8(2)
Ir1 B2 B6 B7 -177.5(3)
B11 B5 B6 C1 134.2(3)
B10 B5 B6 C1 96.1(2)
B4 B5 B6 C1 33.5(2)
C1 B5 B6 B11 -134.2(3)
B10 B5 B6 B11 -38.0(2)
B4 B5 B6 B11 -100.7(3)
C1 B5 B6 B2 -34.9(2)
B11 B5 B6 B2 99.3(3)
B10 B5 B6 B2 61.3(3)
B4 B5 B6 B2 -1.4(3)
C1 B5 B6 B7 -97.0(3)
B11 B5 B6 B7 37.2(2)
B10 B5 B6 B7 -0.9(3)
B4 B5 B6 B7 -63.5(3)
B3 B2 B7 B8 37.6(2)
C1 B2 B7 B8 100.9(2)
B6 B2 B7 B8 139.6(2)
Ir1 B2 B7 B8 -48.3(9)
B3 B2 B7 B12 -0.9(3)
C1 B2 B7 B12 62.4(3)
B8 B2 B7 B12 -38.5(3)
B6 B2 B7 B12 101.1(3)
Ir1 B2 B7 B12 -86.8(9)
B3 B2 B7 B11 -64.0(3)
C1 B2 B7 B11 -0.7(3)
B8 B2 B7 B11 -101.6(3)
B6 B2 B7 B11 38.0(2)
Ir1 B2 B7 B11 -149.9(8)
B3 B2 B7 B6 -102.0(2)
C1 B2 B7 B6 -38.7(2)
B8 B2 B7 B6 -139.6(2)
Ir1 B2 B7 B6 172.1(9)
C1 B6 B7 B2 39.2(2)
B11 B6 B7 B2 136.8(2)
B5 B6 B7 B2 99.8(2)
C1 B6 B7 B8 3.0(3)
B11 B6 B7 B8 100.6(3)
B2 B6 B7 B8 -36.2(2)
B5 B6 B7 B8 63.5(3)
C1 B6 B7 B12 -60.4(3)
B11 B6 B7 B12 37.2(2)
B2 B6 B7 B12 -99.6(3)
B5 B6 B7 B12 0.2(3)
C1 B6 B7 B11 -97.6(2)
B2 B6 B7 B11 -136.8(2)
B5 B6 B7 B11 -37.0(2)
C1 B2 B8 B3 39.9(2)
B7 B2 B8 B3 138.7(2)
B6 B2 B8 B3 101.7(2)
Ir1 B2 B8 B3 -51.87(17)
B3 B2 B8 B7 -138.7(2)
C1 B2 B8 B7 -98.8(2)
B6 B2 B8 B7 -37.1(2)
Ir1 B2 B8 B7 169.4(2)
B3 B2 B8 B12 -99.9(2)
C1 B2 B8 B12 -60.0(3)
B7 B2 B8 B12 38.9(2)
B6 B2 B8 B12 1.8(3)
Ir1 B2 B8 B12 -151.76(19)
B3 B2 B8 B9 -36.2(2)
C1 B2 B8 B9 3.7(3)
B7 B2 B8 B9 102.6(3)
B6 B2 B8 B9 65.5(3)
Ir1 B2 B8 B9 -88.0(2)
C1 B3 B8 B2 -39.72(19)
B9 B3 B8 B2 -138.9(3)
B4 B3 B8 B2 -100.5(2)
Ir1 B3 B8 B2 50.57(17)
B2 B3 B8 B7 36.6(2)
C1 B3 B8 B7 -3.1(3)
B9 B3 B8 B7 -102.3(3)
B4 B3 B8 B7 -64.0(3)
Ir1 B3 B8 B7 87.2(2)
B2 B3 B8 B12 100.1(3)
C1 B3 B8 B12 60.4(3)
B9 B3 B8 B12 -38.8(2)
B4 B3 B8 B12 -0.5(3)
Ir1 B3 B8 B12 150.7(2)
B2 B3 B8 B9 138.9(3)
C1 B3 B8 B9 99.2(2)
B4 B3 B8 B9 38.4(2)
Ir1 B3 B8 B9 -170.5(2)
B12 B7 B8 B2 136.4(3)
B11 B7 B8 B2 99.3(2)
B6 B7 B8 B2 36.3(2)
B2 B7 B8 B3 -36.2(2)
B12 B7 B8 B3 100.2(3)
B11 B7 B8 B3 63.1(3)
B6 B7 B8 B3 0.1(3)
B2 B7 B8 B12 -136.4(3)
B11 B7 B8 B12 -37.2(2)
B6 B7 B8 B12 -100.1(3)
B2 B7 B8 B9 -98.8(2)
B12 B7 B8 B9 37.6(2)
B11 B7 B8 B9 0.4(3)
B6 B7 B8 B9 -62.5(3)
B2 B3 B9 B8 -37.2(2)
C1 B3 B9 B8 -100.4(2)
B4 B3 B9 B8 -138.0(2)
Ir1 B3 B9 B8 42.4(9)
B2 B3 B9 B12 0.7(3)
C1 B3 B9 B12 -62.4(3)
B8 B3 B9 B12 38.0(3)
B4 B3 B9 B12 -100.0(3)
Ir1 B3 B9 B12 80.4(9)
B2 B3 B9 B10 62.8(3)
C1 B3 B9 B10 -0.4(3)
B8 B3 B9 B10 100.0(3)
B4 B3 B9 B10 -38.0(2)
Ir1 B3 B9 B10 142.4(8)
B2 B3 B9 B4 100.7(2)
C1 B3 B9 B4 37.53(19)
B8 B3 B9 B4 138.0(2)
Ir1 B3 B9 B4 -179.6(9)
B2 B8 B9 B3 36.0(2)
B7 B8 B9 B3 99.1(2)
B12 B8 B9 B3 136.6(3)
B2 B8 B9 B12 -100.6(3)
B3 B8 B9 B12 -136.6(3)
B7 B8 B9 B12 -37.5(2)
B2 B8 B9 B10 -63.6(3)
B3 B8 B9 B10 -99.6(3)
B7 B8 B9 B10 -0.5(3)
B12 B8 B9 B10 36.9(2)
B2 B8 B9 B4 -1.8(3)
B3 B8 B9 B4 -37.7(2)
B7 B8 B9 B4 61.3(3)
B12 B8 B9 B4 98.8(3)
C1 B4 B9 B3 -38.4(2)
B10 B4 B9 B3 -136.4(2)
B5 B4 B9 B3 -99.4(2)
C1 B4 B9 B8 -0.9(3)
B10 B4 B9 B8 -98.9(3)
B5 B4 B9 B8 -61.9(3)
B3 B4 B9 B8 37.5(2)
C1 B4 B9 B12 61.4(3)
B10 B4 B9 B12 -36.6(2)
B5 B4 B9 B12 0.4(3)
B3 B4 B9 B12 99.8(2)
C1 B4 B9 B10 98.0(2)
B5 B4 B9 B10 37.0(2)
B3 B4 B9 B10 136.4(2)
C1 B4 B10 B12 -62.3(3)
B5 B4 B10 B12 -101.2(3)
B3 B4 B10 B12 -0.2(3)
B9 B4 B10 B12 37.7(2)
C1 B4 B10 B5 39.0(2)
B3 B4 B10 B5 101.0(2)
B9 B4 B10 B5 138.9(2)
C1 B4 B10 B11 1.6(3)
B5 B4 B10 B11 -37.4(3)
B3 B4 B10 B11 63.6(3)
B9 B4 B10 B11 101.5(3)
C1 B4 B10 B9 -99.9(2)
B5 B4 B10 B9 -138.9(2)
B3 B4 B10 B9 -37.9(2)
C1 B5 B10 B4 -39.1(2)
B11 B5 B10 B4 -138.1(3)
B6 B5 B10 B4 -100.4(2)
C1 B5 B10 B12 62.5(3)
B11 B5 B10 B12 -36.5(2)
B4 B5 B10 B12 101.6(3)
B6 B5 B10 B12 1.3(3)
C1 B5 B10 B11 99.0(2)
B4 B5 B10 B11 138.1(3)
B6 B5 B10 B11 37.8(2)
C1 B5 B10 B9 -1.7(3)
B11 B5 B10 B9 -100.7(3)
B4 B5 B10 B9 37.4(2)
B6 B5 B10 B9 -63.0(3)
B3 B9 B10 B4 38.7(2)
B8 B9 B10 B4 101.4(2)
B12 B9 B10 B4 138.3(2)
B3 B9 B10 B12 -99.6(3)
B8 B9 B10 B12 -36.9(2)
B4 B9 B10 B12 -138.3(2)
B3 B9 B10 B5 1.4(3)
B8 B9 B10 B5 64.0(3)
B12 B9 B10 B5 100.9(3)
B4 B9 B10 B5 -37.4(2)
B3 B9 B10 B11 -62.2(3)
B8 B9 B10 B11 0.4(3)
B12 B9 B10 B11 37.4(2)
B4 B9 B10 B11 -100.9(3)
C1 B6 B11 B5 -38.7(2)
B2 B6 B11 B5 -100.7(2)
B7 B6 B11 B5 -138.4(3)
C1 B6 B11 B10 -0.7(4)
B2 B6 B11 B10 -62.7(3)
B5 B6 B11 B10 38.0(3)
B7 B6 B11 B10 -100.5(3)
C1 B6 B11 B7 99.7(3)
B2 B6 B11 B7 37.7(2)
B5 B6 B11 B7 138.4(3)
C1 B6 B11 B12 62.5(3)
B2 B6 B11 B12 0.5(3)
B5 B6 B11 B12 101.2(3)
B7 B6 B11 B12 -37.3(2)
C1 B5 B11 B6 39.3(2)
B10 B5 B11 B6 137.5(3)
B4 B5 B11 B6 100.4(2)
C1 B5 B11 B10 -98.1(3)
B4 B5 B11 B10 -37.1(2)
B6 B5 B11 B10 -137.5(3)
C1 B5 B11 B7 1.7(3)
B10 B5 B11 B7 99.8(3)
B4 B5 B11 B7 62.7(3)
B6 B5 B11 B7 -37.7(2)
C1 B5 B11 B12 -61.9(3)
B10 B5 B11 B12 36.2(2)
B4 B5 B11 B12 -0.9(3)
B6 B5 B11 B12 -101.2(3)
B4 B10 B11 B6 -0.5(4)
B12 B10 B11 B6 101.2(3)
B5 B10 B11 B6 -38.3(2)
B9 B10 B11 B6 63.8(3)
B4 B10 B11 B5 37.7(2)
B12 B10 B11 B5 139.5(2)
B9 B10 B11 B5 102.0(3)
B4 B10 B11 B7 -64.5(3)
B12 B10 B11 B7 37.3(2)
B5 B10 B11 B7 -102.2(2)
B9 B10 B11 B7 -0.2(3)
B4 B10 B11 B12 -101.8(3)
B5 B10 B11 B12 -139.5(2)
B9 B10 B11 B12 -37.4(2)
B2 B7 B11 B6 -38.3(2)
B8 B7 B11 B6 -101.3(2)
B12 B7 B11 B6 -138.4(3)
B2 B7 B11 B5 -0.6(4)
B8 B7 B11 B5 -63.6(3)
B12 B7 B11 B5 -100.7(3)
B6 B7 B11 B5 37.7(2)
B2 B7 B11 B10 62.9(3)
B8 B7 B11 B10 -0.1(3)
B12 B7 B11 B10 -37.2(2)
B6 B7 B11 B10 101.2(3)
B2 B7 B11 B12 100.1(3)
B8 B7 B11 B12 37.1(2)
B6 B7 B11 B12 138.4(2)
B2 B8 B12 B10 62.1(3)
B3 B8 B12 B10 0.3(3)
B7 B8 B12 B10 100.7(3)
B9 B8 B12 B10 -37.9(3)
B2 B8 B12 B7 -38.5(2)
B3 B8 B12 B7 -100.4(2)
B9 B8 B12 B7 -138.6(3)
B2 B8 B12 B11 -1.5(3)
B3 B8 B12 B11 -63.3(3)
B7 B8 B12 B11 37.1(2)
B9 B8 B12 B11 -101.5(3)
B2 B8 B12 B9 100.0(3)
B3 B8 B12 B9 38.2(2)
B7 B8 B12 B9 138.6(3)
B4 B10 B12 B8 0.0(4)
B5 B10 B12 B8 -64.4(3)
B11 B10 B12 B8 -100.7(3)
B9 B10 B12 B8 37.8(2)
B4 B10 B12 B7 63.2(3)
B5 B10 B12 B7 -1.1(4)
B11 B10 B12 B7 -37.5(2)
B9 B10 B12 B7 101.0(3)
B4 B10 B12 B11 100.7(3)
B5 B10 B12 B11 36.3(2)
B9 B10 B12 B11 138.5(2)
B4 B10 B12 B9 -37.8(2)
B5 B10 B12 B9 -102.1(3)
B11 B10 B12 B9 -138.5(2)
B2 B7 B12 B8 38.5(2)
B11 B7 B12 B8 138.5(2)
B6 B7 B12 B8 101.7(3)
B2 B7 B12 B10 -62.6(3)
B8 B7 B12 B10 -101.1(3)
B11 B7 B12 B10 37.5(2)
B6 B7 B12 B10 0.6(3)
B2 B7 B12 B11 -100.0(3)
B8 B7 B12 B11 -138.5(2)
B6 B7 B12 B11 -36.9(2)
B2 B7 B12 B9 1.4(4)
B8 B7 B12 B9 -37.1(3)
B11 B7 B12 B9 101.4(3)
B6 B7 B12 B9 64.5(3)
B6 B11 B12 B8 0.6(3)
B5 B11 B12 B8 64.8(3)
B10 B11 B12 B8 101.2(3)
B7 B11 B12 B8 -37.0(2)
B6 B11 B12 B10 -100.6(3)
B5 B11 B12 B10 -36.3(2)
B7 B11 B12 B10 -138.1(2)
B6 B11 B12 B7 37.6(2)
B5 B11 B12 B7 101.8(2)
B10 B11 B12 B7 138.1(2)
B6 B11 B12 B9 -63.1(3)
B5 B11 B12 B9 1.1(3)
B10 B11 B12 B9 37.5(2)
B7 B11 B12 B9 -100.7(3)
B3 B9 B12 B8 -38.3(2)
B10 B9 B12 B8 -137.9(3)
B4 B9 B12 B8 -101.5(2)
B3 B9 B12 B10 99.6(3)
B8 B9 B12 B10 137.9(3)
B4 B9 B12 B10 36.4(2)
B3 B9 B12 B7 -1.3(4)
B8 B9 B12 B7 37.0(3)
B10 B9 B12 B7 -100.9(3)
B4 B9 B12 B7 -64.5(3)
B3 B9 B12 B11 62.3(3)
B8 B9 B12 B11 100.6(3)
B10 B9 B12 B11 -37.3(2)
B4 B9 B12 B11 -0.9(3)
B5 C1 P1 C2 59.1(3)
B4 C1 P1 C2 142.5(2)
B6 C1 P1 C2 -24.9(2)
B2 C1 P1 C2 -90.17(18)
B3 C1 P1 C2 -151.79(15)
B5 C1 P1 C3 -61.4(3)
B4 C1 P1 C3 22.0(3)
B6 C1 P1 C3 -145.4(3)
B2 C1 P1 C3 149.3(2)
B3 C1 P1 C3 87.7(2)
B5 C1 P1 C3D -59.3(7)
B4 C1 P1 C3D 24.2(6)
B6 C1 P1 C3D -143.3(6)
B2 C1 P1 C3D 151.4(6)
B3 C1 P1 C3D 89.8(6)
B5 C1 P1 Ir1 178.5(3)
B4 C1 P1 Ir1 -98.1(2)
B6 C1 P1 Ir1 94.4(2)
B2 C1 P1 Ir1 29.19(15)
B3 C1 P1 Ir1 -32.43(14)
C9 Ir1 P1 C1 -155.07(11)
C8 Ir1 P1 C1 163.74(11)
C13 Ir1 P1 C1 75.9(3)
C12 Ir1 P1 C1 -64.7(3)
B2 Ir1 P1 C1 -20.57(10)
B3 Ir1 P1 C1 22.72(11)
C9 Ir1 P1 C2 -43.77(13)
C8 Ir1 P1 C2 -84.96(12)
C13 Ir1 P1 C2 -172.8(3)
C12 Ir1 P1 C2 46.6(3)
B2 Ir1 P1 C2 90.73(12)
B3 Ir1 P1 C2 134.02(12)
C9 Ir1 P1 C3 88.32(18)
C8 Ir1 P1 C3 47.13(18)
C13 Ir1 P1 C3 -40.8(3)
C12 Ir1 P1 C3 178.7(3)
B2 Ir1 P1 C3 -137.18(18)
B3 Ir1 P1 C3 -93.90(18)
C9 Ir1 P1 C3D 104.6(5)
C8 Ir1 P1 C3D 63.4(5)
C13 Ir1 P1 C3D -24.5(6)
C12 Ir1 P1 C3D -165.1(6)
B2 Ir1 P1 C3D -120.9(5)
B3 Ir1 P1 C3D -77.7(5)
C1 P1 C2 C5 -50.4(2)
C3 P1 C2 C5 74.2(3)
C3D P1 C2 C5 59.8(4)
Ir1 P1 C2 C5 -149.05(19)
C1 P1 C2 C4 -177.04(18)
C3 P1 C2 C4 -52.4(3)
C3D P1 C2 C4 -66.9(4)
Ir1 P1 C2 C4 84.28(19)
C1 P1 C3 C7 -74.0(3)
C2 P1 C3 C7 164.2(3)
C3D P1 C3 C7 -82(3)
Ir1 P1 C3 C7 27.5(4)
C1 P1 C3 C6 57.7(5)
C2 P1 C3 C6 -64.0(5)
C3D P1 C3 C6 49(3)
Ir1 P1 C3 C6 159.2(5)
C1 P1 C3D C7D -164.0(11)
C2 P1 C3D C7D 79.8(12)
C3 P1 C3D C7D 8.3(19)
Ir1 P1 C3D C7D -70.1(14)
C1 P1 C3D C6D 68.7(16)
C2 P1 C3D C6D -47.5(16)
C3 P1 C3D C6D -119(4)
Ir1 P1 C3D C6D 162.6(15)
C13 Ir1 C8 C9 -106.89(18)
C12 Ir1 C8 C9 -73.20(18)
P1 Ir1 C8 C9 94.44(15)
B2 Ir1 C8 C9 69.6(6)
B3 Ir1 C8 C9 165.60(17)
C9 Ir1 C8 C15D 126.5(8)
C13 Ir1 C8 C15D 19.6(7)
C12 Ir1 C8 C15D 53.3(7)
P1 Ir1 C8 C15D -139.1(7)
B2 Ir1 C8 C15D -163.9(9)
B3 Ir1 C8 C15D -67.9(8)
C9 Ir1 C8 C15 113.6(5)
C13 Ir1 C8 C15 6.7(5)
C12 Ir1 C8 C15 40.4(5)
P1 Ir1 C8 C15 -152.0(5)
B2 Ir1 C8 C15 -176.9(7)
B3 Ir1 C8 C15 -80.8(5)
C15D C8 C9 C10 5.9(10)
C15 C8 C9 C10 -0.8(6)
Ir1 C8 C9 C10 108.2(4)
C15D C8 C9 C10D 0.9(11)
C15 C8 C9 C10D -5.8(7)
Ir1 C8 C9 C10D 103.2(5)
C15D C8 C9 Ir1 -102.3(9)
C15 C8 C9 Ir1 -109.0(4)
C13 Ir1 C9 C8 71.02(18)
C12 Ir1 C9 C8 104.07(18)
P1 Ir1 C9 C8 -92.76(15)
B2 Ir1 C9 C8 -166.94(15)
B3 Ir1 C9 C8 -105.8(6)
C8 Ir1 C9 C10 -124.9(4)
C13 Ir1 C9 C10 -53.9(3)
C12 Ir1 C9 C10 -20.9(3)
P1 Ir1 C9 C10 142.3(3)
B2 Ir1 C9 C10 68.1(3)
B3 Ir1 C9 C10 129.3(6)
C8 Ir1 C9 C10D -110.7(6)
C13 Ir1 C9 C10D -39.6(6)
C12 Ir1 C9 C10D -6.6(6)
P1 Ir1 C9 C10D 156.6(6)
B2 Ir1 C9 C10D 82.4(6)
B3 Ir1 C9 C10D 143.6(8)
C8 C9 C10 C11 -50.0(6)
C10D C9 C10 C11 -32(2)
Ir1 C9 C10 C11 35.0(6)
C9 C10 C11 C12 -33.4(7)
C8 C9 C10D C11D -93.3(12)
C10 C9 C10D C11D 102(3)
Ir1 C9 C10D C11D -16.6(13)
C9 C10D C11D C12 38.8(15)
C10D C11D C12 C13 46.0(13)
C10D C11D C12 C11 46.6(8)
C10D C11D C12 Ir1 -41.2(10)
C10 C11 C12 C13 95.6(6)
C10 C11 C12 C11D -84.0(11)
C10 C11 C12 Ir1 17.5(6)
C9 Ir1 C12 C13 -110.0(2)
C8 Ir1 C12 C13 -70.8(2)
P1 Ir1 C12 C13 156.8(2)
B2 Ir1 C12 C13 115.1(2)
B3 Ir1 C12 C13 74.9(2)
C9 Ir1 C12 C11D 28.9(6)
C8 Ir1 C12 C11D 68.0(6)
C13 Ir1 C12 C11D 138.9(6)
P1 Ir1 C12 C11D -64.3(7)
B2 Ir1 C12 C11D -106.0(6)
B3 Ir1 C12 C11D -146.2(6)
C9 Ir1 C12 C11 1.7(3)
C8 Ir1 C12 C11 40.8(3)
C13 Ir1 C12 C11 111.6(4)
P1 Ir1 C12 C11 -91.5(4)
B2 Ir1 C12 C11 -133.3(3)
B3 Ir1 C12 C11 -173.5(3)
C11D C12 C13 C14 -3.1(9)
C11 C12 C13 C14 -3.4(6)
Ir1 C12 C13 C14 98.4(5)
C11D C12 C13 C14D 5.7(9)
C11 C12 C13 C14D 5.5(6)
Ir1 C12 C13 C14D 107.3(5)
C11D C12 C13 Ir1 -101.5(7)
C11 C12 C13 Ir1 -101.8(3)
C9 Ir1 C13 C12 68.3(2)
C8 Ir1 C13 C12 106.8(2)
P1 Ir1 C13 C12 -161.7(2)
B2 Ir1 C13 C12 -72.5(2)
B3 Ir1 C13 C12 -112.3(2)
C9 Ir1 C13 C14 -61.6(4)
C8 Ir1 C13 C14 -23.0(4)
C12 Ir1 C13 C14 -129.9(4)
P1 Ir1 C13 C14 68.4(5)
B2 Ir1 C13 C14 157.6(4)
B3 Ir1 C13 C14 117.9(4)
C9 Ir1 C13 C14D -38.1(6)
C8 Ir1 C13 C14D 0.5(6)
C12 Ir1 C13 C14D -106.4(6)
P1 Ir1 C13 C14D 91.9(6)
B2 Ir1 C13 C14D -178.9(6)
B3 Ir1 C13 C14D 141.4(6)
C12 C13 C14 C15 -46.0(9)
C14D C13 C14 C15 -68.1(15)
Ir1 C13 C14 C15 36.3(8)
C13 C14 C15 C8 -32.2(10)
C9 C8 C15 C14 91.3(8)
C15D C8 C15 C14 -64(4)
Ir1 C8 C15 C14 11.3(9)
C12 C13 C14D C15D -99.2(11)
C14 C13 C14D C15D 63.4(15)
Ir1 C13 C14D C15D -20.2(13)
C13 C14D C15D C8 37.2(18)
C9 C8 C15D C14D 43.9(19)
C15 C8 C15D C14D 72(3)
Ir1 C8 C15D C14D -37.5(16)
